data_7053347
loop_
_publ_author_name
'Ghosh, Shishir'
'Khanam, Kamrun N.'
'Hossain, G. M. Golzar'
'Haworth, Daniel T.'
'Lindeman, Sergey V.'
'Hogarth, Graeme'
'Kabir, Shariff E.'

_publ_section_title
;
 The rational synthesis of tetranuclear heterometallic butterfly clusters:
 reactions of [M2(CO)6(\m-pyS)2] (M = Re, Mn) with group VIII metal
 carbonyls
;
_journal_issue 9
_journal_name_full 'New Journal of Chemistry'
_journal_page_first 1875
_journal_paper_doi 10.1039/b9nj00526a
_journal_volume 34
_journal_year 2010
_chemical_formula_sum 'C52 H34 N O11 Os3 P2 Re S'
_chemical_formula_weight 1699.60
_chemical_name_systematic
;
?
;
_space_group_IT_number 14
_symmetry_cell_setting monoclinic
_symmetry_space_group_name_Hall '-P 2ybc'
_symmetry_space_group_name_H-M 'P 1 21/c 1'
_atom_sites_solution_hydrogens geom
_atom_sites_solution_primary direct
_atom_sites_solution_secondary difmap
_audit_creation_method SHELXL-97
_cell_angle_alpha 90.00
_cell_angle_beta 92.3630(10)
_cell_angle_gamma 90.00
_cell_formula_units_Z 4
_cell_length_a 13.7860(3)
_cell_length_b 21.2076(4)
_cell_length_c 16.8447(4)
_cell_measurement_reflns_used 9926
_cell_measurement_temperature 100(2)
_cell_measurement_theta_max 67
_cell_measurement_theta_min 3
_cell_volume 4920.66(18)
_computing_cell_refinement 'SAINT v7.56A (Bruker, 2008)'
_computing_data_collection 'APEX2-2008.5-0 (Bruker, 2008)'
_computing_data_reduction 'SADABS-2008/1 (Bruker, 2008)'
_computing_molecular_graphics 'XP v5.1 (Bruker, 1998)'
_computing_publication_material 'XCIF-2008/2 (Bruker, 2008)'
_computing_structure_refinement 'SHELXL-2008/4(Bruker, 2008)'
_computing_structure_solution 'XS/SHELXTL-2008/1 (Bruker, 2008)'
_diffrn_ambient_temperature 100(2)
_diffrn_measured_fraction_theta_full 0.964
_diffrn_measured_fraction_theta_max 0.964
_diffrn_measurement_device_type 'Bruker APEX2 CCD detector'
_diffrn_measurement_method '\w scans'
_diffrn_radiation_monochromator graphite
_diffrn_radiation_source 'fine-focus sealed tube'
_diffrn_radiation_type CuK\a
_diffrn_radiation_wavelength 1.54178
_diffrn_reflns_av_R_equivalents 0.0405
_diffrn_reflns_av_sigmaI/netI 0.0280
_diffrn_reflns_limit_h_max 16
_diffrn_reflns_limit_h_min -16
_diffrn_reflns_limit_k_max 25
_diffrn_reflns_limit_k_min 0
_diffrn_reflns_limit_l_max 19
_diffrn_reflns_limit_l_min 0
_diffrn_reflns_number 40725
_diffrn_reflns_theta_full 68.03
_diffrn_reflns_theta_max 68.03
_diffrn_reflns_theta_min 3.21
_exptl_absorpt_coefficient_mu 20.497
_exptl_absorpt_correction_T_max 0.1828
_exptl_absorpt_correction_T_min 0.0566
_exptl_absorpt_correction_type numerical
_exptl_absorpt_process_details
;
Numerical (based on real shape of the crystal) absorption
correction followed by:
SADABS. Program for empirical absorption correction of
area-detector data. University of Goetingen. Germany.
Sheldrick, G. M. 1996
;
_exptl_crystal_colour brown
_exptl_crystal_density_diffrn 2.294
_exptl_crystal_density_method 'not measured'
_exptl_crystal_description block
_exptl_crystal_F_000 3160
_exptl_crystal_size_max 0.33
_exptl_crystal_size_mid 0.21
_exptl_crystal_size_min 0.13
_refine_diff_density_max 1.421
_refine_diff_density_min -0.817
_refine_diff_density_rms 0.135
_refine_ls_extinction_coef 0.000025(3)
_refine_ls_extinction_expression Fc^*^=kFc[1+0.001xFc^2^\l^3^/sin(2\q)]^-1/4^
_refine_ls_extinction_method SHELXL
_refine_ls_goodness_of_fit_ref 1.020
_refine_ls_hydrogen_treatment constr
_refine_ls_matrix_type full
_refine_ls_number_parameters 641
_refine_ls_number_reflns 8654
_refine_ls_number_restraints 0
_refine_ls_restrained_S_all 1.020
_refine_ls_R_factor_all 0.0298
_refine_ls_R_factor_gt 0.0266
_refine_ls_shift/su_max 0.001
_refine_ls_shift/su_mean 0.000
_refine_ls_structure_factor_coef Fsqd
_refine_ls_weighting_details 'calc w=1/[\s^2^(Fo^2^)+(0.0349P)^2^+15.5173P] where P=(Fo^2^+2Fc^2^)/3'
_refine_ls_weighting_scheme calc
_refine_ls_wR_factor_gt 0.0641
_refine_ls_wR_factor_ref 0.0656
_reflns_number_gt 8047
_reflns_number_total 8654
_reflns_threshold_expression >2sigma(I)
_cod_data_source_file b9nj00526a.txt
_cod_data_source_block dth1sb
_cod_original_sg_symbol_H-M 'P 21/c'
_cod_database_code 7053347

loop_
_symmetry_equiv_pos_as_xyz
'x, y, z'
'-x, y+1/2, -z+1/2'
'-x, -y, -z'
'x, -y-1/2, z-1/2'

loop_
_atom_site_label
_atom_site_type_symbol
_atom_site_fract_x
_atom_site_fract_y
_atom_site_fract_z
_atom_site_U_iso_or_equiv
_atom_site_adp_type
_atom_site_occupancy
_atom_site_symmetry_multiplicity
_atom_site_calc_flag
_atom_site_refinement_flags
Os1 Os 0.490935(15) 0.223584(9) 0.593551(13) 0.01582(6) Uani 1 1 d .
Os2 Os 0.281898(15) 0.219434(9) 0.572997(13) 0.01484(6) Uani 1 1 d .
Os3 Os 0.369577(15) 0.325882(10) 0.642958(13) 0.01685(6) Uani 1 1 d .
Re1 Re 0.185638(16) 0.339821(10) 0.550930(14) 0.01777(6) Uani 1 1 d .
S1 S 0.27524(9) 0.24845(5) 0.71075(7) 0.0166(2) Uani 1 1 d .
P1 P 0.66110(9) 0.23474(6) 0.60583(8) 0.0175(3) Uani 1 1 d .
P2 P 0.25493(9) 0.11079(6) 0.60113(8) 0.0166(3) Uani 1 1 d .
O1 O 0.4919(3) 0.19009(17) 0.7712(2) 0.0247(8) Uani 1 1 d .
O2 O 0.5193(3) 0.09350(17) 0.5233(2) 0.0264(8) Uani 1 1 d .
O3 O 0.5003(3) 0.2958(2) 0.4356(2) 0.0328(9) Uani 1 1 d .
O4 O 0.3339(3) 0.19656(19) 0.4020(2) 0.0271(9) Uani 1 1 d .
O5 O 0.0766(3) 0.20079(17) 0.5053(3) 0.0288(9) Uani 1 1 d .
O6 O 0.2638(3) 0.44197(18) 0.7003(3) 0.0309(9) Uani 1 1 d .
O7 O 0.4813(3) 0.41201(19) 0.5338(3) 0.0362(10) Uani 1 1 d .
O8 O 0.5051(3) 0.33312(18) 0.7912(2) 0.0261(8) Uani 1 1 d .
O9 O 0.2998(3) 0.3628(2) 0.4003(3) 0.0407(11) Uani 1 1 d .
O10 O 0.1289(3) 0.47906(18) 0.5568(3) 0.0377(10) Uani 1 1 d .
O11 O 0.0016(3) 0.32703(19) 0.4452(3) 0.0313(9) Uani 1 1 d .
N1 N 0.1173(3) 0.31876(19) 0.6655(3) 0.0182(9) Uani 1 1 d .
C1 C 0.4869(4) 0.2000(2) 0.7049(3) 0.0199(11) Uani 1 1 d .
C2 C 0.5087(4) 0.1423(2) 0.5500(3) 0.0204(11) Uani 1 1 d .
C3 C 0.4933(4) 0.2682(2) 0.4929(3) 0.0213(11) Uani 1 1 d .
C4 C 0.3171(4) 0.2057(2) 0.4673(3) 0.0207(11) Uani 1 1 d .
C5 C 0.1499(4) 0.2168(2) 0.5357(3) 0.0186(11) Uani 1 1 d .
C6 C 0.2941(4) 0.3971(2) 0.6734(3) 0.0233(11) Uani 1 1 d .
C7 C 0.4414(4) 0.3783(2) 0.5735(3) 0.0230(11) Uani 1 1 d .
C8 C 0.4596(4) 0.3302(2) 0.7336(4) 0.0235(12) Uani 1 1 d .
C9 C 0.2573(4) 0.3546(3) 0.4566(3) 0.0273(12) Uani 1 1 d .
C10 C 0.1508(4) 0.4271(2) 0.5543(3) 0.0250(12) Uani 1 1 d .
C11 C 0.0701(4) 0.3318(2) 0.4860(3) 0.0222(11) Uani 1 1 d .
C12 C 0.1616(4) 0.2850(2) 0.7246(3) 0.0193(11) Uani 1 1 d .
C13 C 0.1189(4) 0.2762(2) 0.7976(3) 0.0212(11) Uani 1 1 d .
H13A H 0.1517 0.2523 0.8381 0.025 Uiso 1 1 calc R
C14 C 0.0294(4) 0.3022(3) 0.8112(4) 0.0269(12) Uani 1 1 d .
H14A H 0.0005 0.2975 0.8611 0.032 Uiso 1 1 calc R
C15 C -0.0176(4) 0.3354(2) 0.7494(4) 0.0261(12) Uani 1 1 d .
H15A H -0.0803 0.3529 0.7558 0.031 Uiso 1 1 calc R
C16 C 0.0286(4) 0.3426(2) 0.6787(3) 0.0235(11) Uani 1 1 d .
H16A H -0.0039 0.3656 0.6371 0.028 Uiso 1 1 calc R
C17 C 0.7108(4) 0.1992(2) 0.6980(3) 0.0202(11) Uani 1 1 d .
C18 C 0.6939(4) 0.1344(2) 0.7083(3) 0.0265(12) Uani 1 1 d .
H18A H 0.6602 0.1111 0.6677 0.032 Uiso 1 1 calc R
C19 C 0.7261(4) 0.1044(3) 0.7774(4) 0.0283(12) Uani 1 1 d .
H19A H 0.7151 0.0605 0.7842 0.034 Uiso 1 1 calc R
C20 C 0.7744(4) 0.1385(3) 0.8365(4) 0.0298(13) Uani 1 1 d .
H20A H 0.7955 0.1181 0.8844 0.036 Uiso 1 1 calc R
C21 C 0.7922(4) 0.2016(3) 0.8271(3) 0.0300(13) Uani 1 1 d .
H21A H 0.8264 0.2244 0.8679 0.036 Uiso 1 1 calc R
C22 C 0.7604(4) 0.2324(3) 0.7579(3) 0.0244(11) Uani 1 1 d .
H22A H 0.7727 0.2761 0.7517 0.029 Uiso 1 1 calc R
C23 C 0.7270(4) 0.1921(2) 0.5306(3) 0.0200(11) Uani 1 1 d .
C24 C 0.6873(4) 0.1787(2) 0.4560(3) 0.0240(11) Uani 1 1 d .
H24A H 0.6247 0.1945 0.4412 0.029 Uiso 1 1 calc R
C25 C 0.7368(4) 0.1427(2) 0.4018(3) 0.0266(12) Uani 1 1 d .
H25A H 0.7074 0.1333 0.3511 0.032 Uiso 1 1 calc R
C26 C 0.8292(4) 0.1205(2) 0.4220(4) 0.0294(13) Uani 1 1 d .
H26A H 0.8633 0.0959 0.3852 0.035 Uiso 1 1 calc R
C27 C 0.8715(4) 0.1345(2) 0.4958(4) 0.0269(12) Uani 1 1 d .
H27A H 0.9352 0.1199 0.5094 0.032 Uiso 1 1 calc R
C28 C 0.8213(4) 0.1696(2) 0.5498(4) 0.0252(12) Uani 1 1 d .
H28A H 0.8507 0.1787 0.6005 0.030 Uiso 1 1 calc R
C29 C 0.7141(4) 0.3140(2) 0.6039(3) 0.0197(11) Uani 1 1 d .
C30 C 0.7858(4) 0.3306(2) 0.5526(3) 0.0245(11) Uani 1 1 d .
H30A H 0.8113 0.2998 0.5181 0.029 Uiso 1 1 calc R
C31 C 0.8209(4) 0.3925(3) 0.5516(3) 0.0263(12) Uani 1 1 d .
H31A H 0.8687 0.4039 0.5151 0.032 Uiso 1 1 calc R
C32 C 0.7867(4) 0.4371(3) 0.6030(4) 0.0290(13) Uani 1 1 d .
H32A H 0.8111 0.4790 0.6025 0.035 Uiso 1 1 calc R
C33 C 0.7165(4) 0.4203(3) 0.6555(4) 0.0338(14) Uani 1 1 d .
H33A H 0.6929 0.4506 0.6914 0.041 Uiso 1 1 calc R
C34 C 0.6808(4) 0.3600(3) 0.6557(4) 0.0286(13) Uani 1 1 d .
H34A H 0.6324 0.3492 0.6918 0.034 Uiso 1 1 calc R
C35 C 0.1531(4) 0.0947(2) 0.6673(3) 0.0196(10) Uani 1 1 d .
C36 C 0.0850(4) 0.1393(2) 0.6857(3) 0.0235(11) Uani 1 1 d .
H36A H 0.0883 0.1803 0.6632 0.028 Uiso 1 1 calc R
C37 C 0.0118(4) 0.1253(3) 0.7366(4) 0.0271(12) Uani 1 1 d .
H37A H -0.0342 0.1567 0.7490 0.032 Uiso 1 1 calc R
C38 C 0.0052(4) 0.0661(3) 0.7695(3) 0.0275(12) Uani 1 1 d .
H38A H -0.0440 0.0570 0.8057 0.033 Uiso 1 1 calc R
C39 C 0.0708(4) 0.0199(2) 0.7494(3) 0.0242(12) Uani 1 1 d .
H39A H 0.0653 -0.0215 0.7702 0.029 Uiso 1 1 calc R
C40 C 0.1448(4) 0.0343(2) 0.6989(3) 0.0231(11) Uani 1 1 d .
H40A H 0.1902 0.0026 0.6858 0.028 Uiso 1 1 calc R
C41 C 0.2207(4) 0.0675(2) 0.5098(3) 0.0201(11) Uani 1 1 d .
C42 C 0.1249(4) 0.0516(2) 0.4925(3) 0.0225(11) Uani 1 1 d .
H42A H 0.0769 0.0597 0.5301 0.027 Uiso 1 1 calc R
C43 C 0.0990(4) 0.0239(3) 0.4200(4) 0.0284(13) Uani 1 1 d .
H43A H 0.0329 0.0136 0.4080 0.034 Uiso 1 1 calc R
C44 C 0.1679(4) 0.0112(3) 0.3656(4) 0.0288(13) Uani 1 1 d .
H44A H 0.1497 -0.0082 0.3164 0.035 Uiso 1 1 calc R
C45 C 0.2648(4) 0.0268(3) 0.3830(4) 0.0276(12) Uani 1 1 d .
H45A H 0.3129 0.0173 0.3461 0.033 Uiso 1 1 calc R
C46 C 0.2904(4) 0.0559(2) 0.4537(3) 0.0246(12) Uani 1 1 d .
H46A H 0.3559 0.0682 0.4644 0.030 Uiso 1 1 calc R
C47 C 0.3478(4) 0.0625(2) 0.6537(3) 0.0205(11) Uani 1 1 d .
C48 C 0.3937(4) 0.0108(2) 0.6210(4) 0.0238(11) Uani 1 1 d .
H48A H 0.3767 -0.0020 0.5682 0.029 Uiso 1 1 calc R
C49 C 0.4644(4) -0.0224(2) 0.6651(4) 0.0268(12) Uani 1 1 d .
H49A H 0.4956 -0.0576 0.6425 0.032 Uiso 1 1 calc R
C50 C 0.4892(4) -0.0037(3) 0.7425(4) 0.0271(12) Uani 1 1 d .
H50A H 0.5387 -0.0254 0.7724 0.033 Uiso 1 1 calc R
C51 C 0.4411(4) 0.0469(2) 0.7760(3) 0.0248(12) Uani 1 1 d .
H51A H 0.4565 0.0588 0.8294 0.030 Uiso 1 1 calc R
C52 C 0.3714(4) 0.0798(2) 0.7321(3) 0.0215(11) Uani 1 1 d .
H52A H 0.3392 0.1145 0.7553 0.026 Uiso 1 1 calc R

loop_
_atom_site_aniso_label
_atom_site_aniso_U_11
_atom_site_aniso_U_22
_atom_site_aniso_U_33
_atom_site_aniso_U_23
_atom_site_aniso_U_13
_atom_site_aniso_U_12
Os1 0.01232(11) 0.01694(11) 0.01805(12) -0.00061(8) -0.00114(8) -0.00054(8)
Os2 0.01218(11) 0.01420(11) 0.01796(12) -0.00082(7) -0.00152(8) -0.00035(7)
Os3 0.01441(11) 0.01491(11) 0.02113(12) -0.00156(8) -0.00029(9) -0.00195(8)
Re1 0.01665(12) 0.01664(11) 0.01993(13) 0.00194(8) -0.00049(9) 0.00123(8)
S1 0.0142(6) 0.0158(5) 0.0197(6) 0.0001(4) -0.0009(5) 0.0007(4)
P1 0.0150(6) 0.0169(6) 0.0205(7) -0.0017(5) -0.0010(5) -0.0011(5)
P2 0.0136(6) 0.0148(6) 0.0212(7) -0.0019(5) -0.0014(5) 0.0002(5)
O1 0.028(2) 0.0248(19) 0.022(2) 0.0014(15) -0.0009(16) 0.0002(16)
O2 0.024(2) 0.023(2) 0.031(2) -0.0069(16) 0.0016(17) -0.0040(15)
O3 0.036(2) 0.039(2) 0.024(2) 0.0057(18) 0.0034(18) 0.0054(19)
O4 0.025(2) 0.039(2) 0.017(2) -0.0020(16) 0.0012(16) 0.0015(17)
O5 0.018(2) 0.0207(18) 0.046(3) 0.0006(17) -0.0104(18) 0.0006(15)
O6 0.028(2) 0.025(2) 0.040(2) -0.0111(17) -0.0034(18) 0.0043(17)
O7 0.045(3) 0.030(2) 0.035(3) 0.0015(18) 0.009(2) -0.0134(19)
O8 0.024(2) 0.030(2) 0.024(2) -0.0057(15) -0.0031(17) -0.0039(16)
O9 0.041(3) 0.050(3) 0.031(3) 0.011(2) 0.010(2) 0.003(2)
O10 0.051(3) 0.017(2) 0.045(3) 0.0058(17) 0.001(2) 0.0080(18)
O11 0.026(2) 0.034(2) 0.032(2) 0.0017(17) -0.0106(19) 0.0032(17)
N1 0.022(2) 0.017(2) 0.016(2) 0.0022(16) 0.0012(17) -0.0016(17)
C1 0.014(3) 0.016(2) 0.030(3) -0.001(2) 0.001(2) -0.0034(19)
C2 0.015(3) 0.019(3) 0.027(3) -0.001(2) 0.001(2) 0.001(2)
C3 0.017(3) 0.028(3) 0.019(3) 0.001(2) 0.000(2) 0.001(2)
C4 0.012(3) 0.020(2) 0.029(3) 0.004(2) -0.004(2) 0.000(2)
C5 0.015(3) 0.019(2) 0.022(3) -0.0008(19) -0.004(2) 0.0026(19)
C6 0.014(3) 0.019(3) 0.037(3) -0.003(2) -0.001(2) 0.001(2)
C7 0.020(3) 0.024(3) 0.025(3) 0.001(2) 0.000(2) -0.006(2)
C8 0.016(3) 0.018(2) 0.037(4) 0.000(2) 0.006(2) -0.004(2)
C9 0.031(3) 0.027(3) 0.024(3) 0.003(2) 0.000(3) 0.002(2)
C10 0.029(3) 0.023(3) 0.022(3) 0.005(2) 0.004(2) 0.000(2)
C11 0.020(3) 0.020(3) 0.027(3) 0.004(2) -0.002(2) 0.005(2)
C12 0.018(3) 0.011(2) 0.028(3) -0.0051(19) -0.002(2) -0.0017(19)
C13 0.017(3) 0.021(3) 0.026(3) 0.000(2) 0.001(2) -0.002(2)
C14 0.025(3) 0.027(3) 0.028(3) -0.002(2) 0.005(2) 0.000(2)
C15 0.022(3) 0.023(3) 0.033(3) -0.006(2) 0.001(2) 0.005(2)
C16 0.021(3) 0.018(2) 0.032(3) 0.000(2) -0.002(2) 0.004(2)
C17 0.016(3) 0.022(3) 0.022(3) -0.001(2) -0.002(2) 0.003(2)
C18 0.028(3) 0.021(3) 0.030(3) 0.000(2) -0.005(2) 0.000(2)
C19 0.026(3) 0.027(3) 0.031(3) 0.004(2) 0.001(2) 0.005(2)
C20 0.031(3) 0.033(3) 0.025(3) 0.003(2) 0.000(2) 0.012(2)
C21 0.030(3) 0.038(3) 0.022(3) -0.003(2) -0.006(2) -0.001(3)
C22 0.022(3) 0.026(3) 0.025(3) -0.001(2) 0.002(2) 0.000(2)
C23 0.019(3) 0.016(2) 0.026(3) -0.0009(19) 0.006(2) -0.0072(19)
C24 0.019(3) 0.022(3) 0.031(3) 0.000(2) 0.005(2) 0.000(2)
C25 0.034(3) 0.020(3) 0.026(3) -0.001(2) 0.006(2) -0.003(2)
C26 0.036(3) 0.020(3) 0.033(3) -0.004(2) 0.013(3) -0.002(2)
C27 0.018(3) 0.020(3) 0.043(4) -0.003(2) 0.004(2) 0.001(2)
C28 0.017(3) 0.022(3) 0.036(3) -0.004(2) -0.002(2) -0.001(2)
C29 0.017(3) 0.018(2) 0.023(3) 0.0013(19) -0.006(2) -0.0026(19)
C30 0.030(3) 0.021(3) 0.023(3) -0.005(2) 0.000(2) -0.001(2)
C31 0.028(3) 0.030(3) 0.020(3) 0.007(2) -0.004(2) -0.008(2)
C32 0.025(3) 0.020(3) 0.041(4) -0.001(2) -0.010(3) -0.005(2)
C33 0.023(3) 0.031(3) 0.048(4) -0.016(3) 0.002(3) -0.006(2)
C34 0.015(3) 0.031(3) 0.041(4) -0.008(2) 0.006(2) -0.003(2)
C35 0.018(3) 0.020(2) 0.021(3) -0.0044(19) -0.003(2) -0.005(2)
C36 0.021(3) 0.017(2) 0.032(3) -0.002(2) -0.002(2) -0.001(2)
C37 0.021(3) 0.026(3) 0.035(3) -0.006(2) 0.002(2) -0.001(2)
C38 0.023(3) 0.034(3) 0.025(3) 0.001(2) 0.004(2) -0.012(2)
C39 0.022(3) 0.021(3) 0.029(3) 0.005(2) -0.004(2) -0.005(2)
C40 0.020(3) 0.022(3) 0.027(3) 0.000(2) 0.000(2) 0.000(2)
C41 0.023(3) 0.015(2) 0.023(3) -0.0031(19) 0.000(2) 0.002(2)
C42 0.020(3) 0.021(2) 0.026(3) -0.002(2) -0.001(2) 0.002(2)
C43 0.018(3) 0.031(3) 0.036(3) -0.001(2) -0.003(2) -0.007(2)
C44 0.027(3) 0.030(3) 0.029(3) -0.010(2) -0.007(2) -0.004(2)
C45 0.026(3) 0.024(3) 0.033(3) -0.007(2) 0.002(2) -0.002(2)
C46 0.017(3) 0.024(3) 0.032(3) -0.003(2) -0.004(2) -0.002(2)
C47 0.015(3) 0.018(2) 0.028(3) 0.003(2) -0.003(2) 0.0014(19)
C48 0.017(3) 0.025(3) 0.030(3) 0.001(2) 0.000(2) -0.002(2)
C49 0.023(3) 0.020(3) 0.037(3) 0.003(2) 0.002(2) 0.008(2)
C50 0.019(3) 0.025(3) 0.037(3) 0.009(2) -0.004(2) 0.002(2)
C51 0.023(3) 0.024(3) 0.027(3) 0.007(2) -0.005(2) -0.004(2)
C52 0.018(3) 0.016(2) 0.030(3) 0.001(2) 0.000(2) 0.000(2)

loop_
_atom_type_symbol
_atom_type_description
_atom_type_scat_dispersion_real
_atom_type_scat_dispersion_imag
_atom_type_scat_source
C C 0.0181 0.0091 'International Tables Vol C Tables 4.2.6.8 and 6.1.1.4'
H H 0.0000 0.0000 'International Tables Vol C Tables 4.2.6.8 and 6.1.1.4'
N N 0.0311 0.0180 'International Tables Vol C Tables 4.2.6.8 and 6.1.1.4'
O O 0.0492 0.0322 'International Tables Vol C Tables 4.2.6.8 and 6.1.1.4'
P P 0.2955 0.4335 'International Tables Vol C Tables 4.2.6.8 and 6.1.1.4'
S S 0.3331 0.5567 'International Tables Vol C Tables 4.2.6.8 and 6.1.1.4'
Re Re -5.2083 5.8923 'International Tables Vol C Tables 4.2.6.8 and 6.1.1.4'
Os Os -4.9801 6.2216 'International Tables Vol C Tables 4.2.6.8 and 6.1.1.4'

loop_
_geom_angle_atom_site_label_1
_geom_angle_atom_site_label_2
_geom_angle_atom_site_label_3
_geom_angle
C2 Os1 C3 95.6(2)
C2 Os1 C1 98.6(2)
C3 Os1 C1 165.7(2)
C2 Os1 P1 88.92(16)
C3 Os1 P1 88.56(16)
C1 Os1 P1 90.54(15)
C2 Os1 Os3 151.98(15)
C3 Os1 Os3 85.19(16)
C1 Os1 Os3 82.81(15)
P1 Os1 Os3 119.09(3)
C2 Os1 Os2 94.02(15)
C3 Os1 Os2 87.89(16)
C1 Os1 Os2 92.26(15)
P1 Os1 Os2 175.59(3)
Os3 Os1 Os2 57.982(7)
C4 Os2 C5 87.9(2)
C4 Os2 P2 94.94(16)
C5 Os2 P2 83.24(15)
C4 Os2 S1 166.13(16)
C5 Os2 S1 104.59(16)
P2 Os2 S1 92.47(4)
C4 Os2 Os3 113.50(15)
C5 Os2 Os3 123.62(14)
P2 Os2 Os3 139.83(3)
S1 Os2 Os3 54.58(3)
C4 Os2 Os1 79.83(15)
C5 Os2 Os1 167.61(16)
P2 Os2 Os1 99.70(3)
S1 Os2 Os1 87.37(3)
Os3 Os2 Os1 60.895(7)
C4 Os2 Re1 98.62(15)
C5 Os2 Re1 63.64(14)
P2 Os2 Re1 143.46(3)
S1 Os2 Re1 82.11(3)
Os3 Os2 Re1 61.978(8)
Os1 Os2 Re1 115.991(9)
C6 Os3 C7 90.3(2)
C6 Os3 C8 95.1(2)
C7 Os3 C8 97.1(2)
C6 Os3 S1 95.80(17)
C7 Os3 S1 170.21(16)
C8 Os3 S1 89.97(15)
C6 Os3 Os2 121.26(16)
C7 Os3 Os2 115.82(16)
C8 Os3 Os2 128.62(15)
S1 Os3 Os2 54.40(3)
C6 Os3 Os1 176.75(16)
C7 Os3 Os1 86.56(16)
C8 Os3 Os1 84.39(16)
S1 Os3 Os1 87.42(3)
Os2 Os3 Os1 61.123(7)
C6 Os3 Re1 66.08(16)
C7 Os3 Re1 94.35(16)
C8 Os3 Re1 158.06(16)
S1 Os3 Re1 81.22(3)
Os2 Os3 Re1 60.624(7)
Os1 Os3 Re1 115.008(9)
C11 Re1 C10 84.2(2)
C11 Re1 C9 89.2(2)
C10 Re1 C9 90.3(2)
C11 Re1 N1 96.1(2)
C10 Re1 N1 93.0(2)
C9 Re1 N1 174.0(2)
C11 Re1 Os2 111.30(15)
C10 Re1 Os2 164.50(18)
C9 Re1 Os2 90.07(17)
N1 Re1 Os2 85.41(11)
C11 Re1 Os3 168.62(15)
C10 Re1 Os3 107.11(18)
C9 Re1 Os3 89.45(18)
N1 Re1 Os3 84.80(11)
Os2 Re1 Os3 57.397(7)
C12 S1 Os2 107.93(18)
C12 S1 Os3 105.15(17)
Os2 S1 Os3 71.02(3)
C23 P1 C17 101.8(2)
C23 P1 C29 103.4(2)
C17 P1 C29 104.9(2)
C23 P1 Os1 114.23(17)
C17 P1 Os1 111.61(18)
C29 P1 Os1 119.06(17)
C41 P2 C47 106.0(2)
C41 P2 C35 103.7(2)
C47 P2 C35 97.9(2)
C41 P2 Os2 110.69(17)
C47 P2 Os2 121.49(17)
C35 P2 Os2 115.06(16)
C16 N1 C12 117.5(5)
C16 N1 Re1 119.1(3)
C12 N1 Re1 123.3(4)
O1 C1 Os1 173.3(4)
O2 C2 Os1 179.6(5)
O3 C3 Os1 175.7(5)
O4 C4 Os2 176.6(5)
O5 C5 Os2 162.8(4)
O6 C6 Os3 167.4(5)
O7 C7 Os3 176.4(5)
O8 C8 Os3 173.5(5)
O9 C9 Re1 179.4(5)
O10 C10 Re1 179.1(5)
O11 C11 Re1 178.4(5)
N1 C12 C13 121.6(5)
N1 C12 S1 120.7(4)
C13 C12 S1 117.7(4)
C14 C13 C12 120.4(5)
C14 C13 H13A 119.8
C12 C13 H13A 119.8
C13 C14 C15 118.0(5)
C13 C14 H14A 121.0
C15 C14 H14A 121.0
C16 C15 C14 118.9(5)
C16 C15 H15A 120.6
C14 C15 H15A 120.6
N1 C16 C15 123.6(5)
N1 C16 H16A 118.2
C15 C16 H16A 118.2
C22 C17 C18 119.0(5)
C22 C17 P1 124.3(4)
C18 C17 P1 116.6(4)
C19 C18 C17 120.3(5)
C19 C18 H18A 119.9
C17 C18 H18A 119.9
C20 C19 C18 119.6(5)
C20 C19 H19A 120.2
C18 C19 H19A 120.2
C21 C20 C19 120.8(5)
C21 C20 H20A 119.6
C19 C20 H20A 119.6
C20 C21 C22 120.3(5)
C20 C21 H21A 119.9
C22 C21 H21A 119.9
C17 C22 C21 120.0(5)
C17 C22 H22A 120.0
C21 C22 H22A 120.0
C24 C23 C28 117.9(5)
C24 C23 P1 122.9(4)
C28 C23 P1 119.2(4)
C23 C24 C25 121.6(5)
C23 C24 H24A 119.2
C25 C24 H24A 119.2
C26 C25 C24 119.7(5)
C26 C25 H25A 120.1
C24 C25 H25A 120.1
C27 C26 C25 119.8(5)
C27 C26 H26A 120.1
C25 C26 H26A 120.1
C26 C27 C28 120.2(5)
C26 C27 H27A 119.9
C28 C27 H27A 119.9
C27 C28 C23 120.8(5)
C27 C28 H28A 119.6
C23 C28 H28A 119.6
C30 C29 C34 118.2(5)
C30 C29 P1 122.6(4)
C34 C29 P1 119.2(4)
C29 C30 C31 120.1(5)
C29 C30 H30A 120.0
C31 C30 H30A 120.0
C32 C31 C30 120.5(5)
C32 C31 H31A 119.7
C30 C31 H31A 119.7
C31 C32 C33 119.4(5)
C31 C32 H32A 120.3
C33 C32 H32A 120.3
C34 C33 C32 120.2(5)
C34 C33 H33A 119.9
C32 C33 H33A 119.9
C33 C34 C29 121.5(5)
C33 C34 H34A 119.2
C29 C34 H34A 119.2
C36 C35 C40 118.6(5)
C36 C35 P2 123.2(4)
C40 C35 P2 118.2(4)
C35 C36 C37 120.9(5)
C35 C36 H36A 119.6
C37 C36 H36A 119.6
C38 C37 C36 120.6(5)
C38 C37 H37A 119.7
C36 C37 H37A 119.7
C37 C38 C39 119.4(5)
C37 C38 H38A 120.3
C39 C38 H38A 120.3
C38 C39 C40 119.9(5)
C38 C39 H39A 120.0
C40 C39 H39A 120.0
C39 C40 C35 120.6(5)
C39 C40 H40A 119.7
C35 C40 H40A 119.7
C42 C41 C46 119.4(5)
C42 C41 P2 120.6(4)
C46 C41 P2 119.6(4)
C41 C42 C43 119.9(5)
C41 C42 H42A 120.1
C43 C42 H42A 120.1
C44 C43 C42 120.6(5)
C44 C43 H43A 119.7
C42 C43 H43A 119.7
C43 C44 C45 119.7(5)
C43 C44 H44A 120.1
C45 C44 H44A 120.1
C46 C45 C44 119.9(5)
C46 C45 H45A 120.1
C44 C45 H45A 120.1
C45 C46 C41 120.4(5)
C45 C46 H46A 119.8
C41 C46 H46A 119.8
C48 C47 C52 119.3(5)
C48 C47 P2 124.6(4)
C52 C47 P2 116.1(4)
C47 C48 C49 120.4(5)
C47 C48 H48A 119.8
C49 C48 H48A 119.8
C50 C49 C48 119.7(5)
C50 C49 H49A 120.1
C48 C49 H49A 120.1
C51 C50 C49 119.8(5)
C51 C50 H50A 120.1
C49 C50 H50A 120.1
C52 C51 C50 120.4(5)
C52 C51 H51A 119.8
C50 C51 H51A 119.8
C51 C52 C47 120.3(5)
C51 C52 H52A 119.9
C47 C52 H52A 119.9

loop_
_geom_bond_atom_site_label_1
_geom_bond_atom_site_label_2
_geom_bond_distance
Os1 C2 1.894(5)
Os1 C3 1.943(5)
Os1 C1 1.945(6)
Os1 P1 2.3584(13)
Os1 Os3 2.8833(3)
Os1 Os2 2.8896(3)
Os2 C4 1.887(6)
Os2 C5 1.902(5)
Os2 P2 2.3847(12)
Os2 S1 2.4060(12)
Os2 Os3 2.7980(3)
Os2 Re1 2.8943(3)
Os3 C6 1.916(5)
Os3 C7 1.919(5)
Os3 C8 1.929(6)
Os3 S1 2.4113(12)
Os3 Re1 2.9320(3)
Re1 C11 1.903(6)
Re1 C10 1.914(5)
Re1 C9 1.931(6)
Re1 N1 2.227(4)
S1 C12 1.771(5)
P1 C23 1.829(5)
P1 C17 1.833(5)
P1 C29 1.834(5)
P2 C41 1.836(5)
P2 C47 1.837(5)
P2 C35 1.860(5)
O1 C1 1.136(7)
O2 C2 1.140(6)
O3 C3 1.136(7)
O4 C4 1.150(7)
O5 C5 1.164(6)
O6 C6 1.140(6)
O7 C7 1.136(7)
O8 C8 1.136(7)
O9 C9 1.148(7)
O10 C10 1.144(7)
O11 C11 1.149(7)
N1 C16 1.350(7)
N1 C12 1.352(7)
C12 C13 1.398(8)
C13 C14 1.379(8)
C13 H13A 0.9500
C14 C15 1.395(8)
C14 H14A 0.9500
C15 C16 1.381(8)
C15 H15A 0.9500
C16 H16A 0.9500
C17 C22 1.388(8)
C17 C18 1.405(7)
C18 C19 1.384(8)
C18 H18A 0.9500
C19 C20 1.379(8)
C19 H19A 0.9500
C20 C21 1.370(9)
C20 H20A 0.9500
C21 C22 1.389(8)
C21 H21A 0.9500
C22 H22A 0.9500
C23 C24 1.379(8)
C23 C28 1.409(8)
C24 C25 1.390(8)
C24 H24A 0.9500
C25 C26 1.387(9)
C25 H25A 0.9500
C26 C27 1.383(9)
C26 H26A 0.9500
C27 C28 1.384(8)
C27 H27A 0.9500
C28 H28A 0.9500
C29 C30 1.385(8)
C29 C34 1.397(8)
C30 C31 1.401(7)
C30 H30A 0.9500
C31 C32 1.379(8)
C31 H31A 0.9500
C32 C33 1.384(9)
C32 H32A 0.9500
C33 C34 1.369(8)
C33 H33A 0.9500
C34 H34A 0.9500
C35 C36 1.377(7)
C35 C40 1.395(7)
C36 C37 1.383(8)
C36 H36A 0.9500
C37 C38 1.377(8)
C37 H37A 0.9500
C38 C39 1.384(8)
C38 H38A 0.9500
C39 C40 1.388(8)
C39 H39A 0.9500
C40 H40A 0.9500
C41 C42 1.382(8)
C41 C46 1.399(8)
C42 C43 1.389(8)
C42 H42A 0.9500
C43 C44 1.374(8)
C43 H43A 0.9500
C44 C45 1.395(8)
C44 H44A 0.9500
C45 C46 1.374(8)
C45 H45A 0.9500
C46 H46A 0.9500
C47 C48 1.392(7)
C47 C52 1.396(8)
C48 C49 1.392(8)
C48 H48A 0.9500
C49 C50 1.391(8)
C49 H49A 0.9500
C50 C51 1.391(8)
C50 H50A 0.9500
C51 C52 1.379(7)
C51 H51A 0.9500
C52 H52A 0.9500

loop_
_geom_torsion_atom_site_label_1
_geom_torsion_atom_site_label_2
_geom_torsion_atom_site_label_3
_geom_torsion_atom_site_label_4
_geom_torsion
C2 Os1 Os2 C4 -56.9(2)
C3 Os1 Os2 C4 38.6(2)
C1 Os1 Os2 C4 -155.6(2)
P1 Os1 Os2 C4 75.0(5)
Os3 Os1 Os2 C4 124.29(15)
C2 Os1 Os2 C5 -66.3(7)
C3 Os1 Os2 C5 29.2(7)
C1 Os1 Os2 C5 -165.1(7)
P1 Os1 Os2 C5 65.5(8)
Os3 Os1 Os2 C5 114.8(7)
C2 Os1 Os2 P2 36.47(17)
C3 Os1 Os2 P2 131.98(16)
C1 Os1 Os2 P2 -62.31(15)
P1 Os1 Os2 P2 168.3(4)
Os3 Os1 Os2 P2 -142.38(3)
C2 Os1 Os2 S1 128.52(17)
C3 Os1 Os2 S1 -135.97(16)
C1 Os1 Os2 S1 29.75(15)
P1 Os1 Os2 S1 -99.6(4)
Os3 Os1 Os2 S1 -50.32(3)
C2 Os1 Os2 Os3 178.84(16)
C3 Os1 Os2 Os3 -85.65(16)
C1 Os1 Os2 Os3 80.07(14)
P1 Os1 Os2 Os3 -49.3(4)
C2 Os1 Os2 Re1 -151.57(16)
C3 Os1 Os2 Re1 -56.06(16)
C1 Os1 Os2 Re1 109.65(14)
P1 Os1 Os2 Re1 -19.7(4)
Os3 Os1 Os2 Re1 29.585(10)
C4 Os2 Os3 C6 115.0(3)
C5 Os2 Os3 C6 11.0(3)
P2 Os2 Os3 C6 -113.7(2)
S1 Os2 Os3 C6 -73.2(2)
Os1 Os2 Os3 C6 177.4(2)
Re1 Os2 Os3 C6 27.6(2)
C4 Os2 Os3 C7 7.5(2)
C5 Os2 Os3 C7 -96.5(3)
P2 Os2 Os3 C7 138.82(19)
S1 Os2 Os3 C7 179.31(19)
Os1 Os2 Os3 C7 69.94(18)
Re1 Os2 Os3 C7 -79.88(18)
C4 Os2 Os3 C8 -116.8(3)
C5 Os2 Os3 C8 139.2(3)
P2 Os2 Os3 C8 14.6(2)
S1 Os2 Os3 C8 55.1(2)
Os1 Os2 Os3 C8 -54.3(2)
Re1 Os2 Os3 C8 155.9(2)
C4 Os2 Os3 S1 -171.83(17)
C5 Os2 Os3 S1 84.2(2)
P2 Os2 Os3 S1 -40.49(6)
Os1 Os2 Os3 S1 -109.36(3)
Re1 Os2 Os3 S1 100.82(3)
C4 Os2 Os3 Os1 -62.46(16)
C5 Os2 Os3 Os1 -166.48(19)
P2 Os2 Os3 Os1 68.87(5)
S1 Os2 Os3 Os1 109.36(3)
Re1 Os2 Os3 Os1 -149.820(10)
C4 Os2 Os3 Re1 87.36(16)
C5 Os2 Os3 Re1 -16.66(19)
P2 Os2 Os3 Re1 -141.31(5)
S1 Os2 Os3 Re1 -100.82(3)
Os1 Os2 Os3 Re1 149.820(10)
C2 Os1 Os3 C6 -140(3)
C3 Os1 Os3 C6 -47(3)
C1 Os1 Os3 C6 125(3)
P1 Os1 Os3 C6 38(3)
Os2 Os1 Os3 C6 -138(3)
C2 Os1 Os3 C7 -124.6(4)
C3 Os1 Os3 C7 -31.6(2)
C1 Os1 Os3 C7 140.7(2)
P1 Os1 Os3 C7 54.07(17)
Os2 Os1 Os3 C7 -122.11(16)
C2 Os1 Os3 C8 137.9(4)
C3 Os1 Os3 C8 -129.1(2)
C1 Os1 Os3 C8 43.2(2)
P1 Os1 Os3 C8 -43.44(16)
Os2 Os1 Os3 C8 140.39(15)
C2 Os1 Os3 S1 47.7(3)
C3 Os1 Os3 S1 140.68(16)
C1 Os1 Os3 S1 -47.06(15)
P1 Os1 Os3 S1 -133.66(5)
Os2 Os1 Os3 S1 50.17(3)
C2 Os1 Os3 Os2 -2.5(3)
C3 Os1 Os3 Os2 90.51(16)
C1 Os1 Os3 Os2 -97.23(15)
P1 Os1 Os3 Os2 176.18(4)
C2 Os1 Os3 Re1 -31.4(3)
C3 Os1 Os3 Re1 61.61(16)
C1 Os1 Os3 Re1 -126.13(15)
P1 Os1 Os3 Re1 147.27(4)
Os2 Os1 Os3 Re1 -28.908(9)
C4 Os2 Re1 C11 66.4(2)
C5 Os2 Re1 C11 -17.0(3)
P2 Os2 Re1 C11 -44.16(19)
S1 Os2 Re1 C11 -127.60(18)
Os3 Os2 Re1 C11 178.48(18)
Os1 Os2 Re1 C11 149.23(18)
C4 Os2 Re1 C10 -114.2(6)
C5 Os2 Re1 C10 162.5(6)
P2 Os2 Re1 C10 135.3(6)
S1 Os2 Re1 C10 51.8(6)
Os3 Os2 Re1 C10 -2.1(6)
Os1 Os2 Re1 C10 -31.3(6)
C4 Os2 Re1 C9 -22.8(2)
C5 Os2 Re1 C9 -106.1(3)
P2 Os2 Re1 C9 -133.33(18)
S1 Os2 Re1 C9 143.22(18)
Os3 Os2 Re1 C9 89.31(18)
Os1 Os2 Re1 C9 60.06(18)
C4 Os2 Re1 N1 161.15(19)
C5 Os2 Re1 N1 77.8(2)
P2 Os2 Re1 N1 50.60(12)
S1 Os2 Re1 N1 -32.84(11)
Os3 Os2 Re1 N1 -86.76(11)
Os1 Os2 Re1 N1 -116.01(11)
C4 Os2 Re1 Os3 -112.09(15)
C5 Os2 Re1 Os3 164.55(18)
P2 Os2 Re1 Os3 137.36(6)
S1 Os2 Re1 Os3 53.91(3)
Os1 Os2 Re1 Os3 -29.253(9)
C6 Os3 Re1 C11 -161.5(9)
C7 Os3 Re1 C11 110.1(9)
C8 Os3 Re1 C11 -128.5(9)
S1 Os3 Re1 C11 -61.1(8)
Os2 Os3 Re1 C11 -7.2(8)
Os1 Os3 Re1 C11 21.9(8)
C6 Os3 Re1 C10 25.1(3)
C7 Os3 Re1 C10 -63.3(2)
C8 Os3 Re1 C10 58.1(4)
S1 Os3 Re1 C10 125.50(18)
Os2 Os3 Re1 C10 179.42(17)
Os1 Os3 Re1 C10 -151.52(17)
C6 Os3 Re1 C9 115.3(2)
C7 Os3 Re1 C9 26.9(2)
C8 Os3 Re1 C9 148.3(4)
S1 Os3 Re1 C9 -144.35(17)
Os2 Os3 Re1 C9 -90.43(17)
Os1 Os3 Re1 C9 -61.37(17)
C6 Os3 Re1 N1 -66.4(2)
C7 Os3 Re1 N1 -154.83(19)
C8 Os3 Re1 N1 -33.4(4)
S1 Os3 Re1 N1 33.96(11)
Os2 Os3 Re1 N1 87.87(10)
Os1 Os3 Re1 N1 116.93(10)
C6 Os3 Re1 Os2 -154.30(18)
C7 Os3 Re1 Os2 117.29(16)
C8 Os3 Re1 Os2 -121.3(4)
S1 Os3 Re1 Os2 -53.92(3)
Os1 Os3 Re1 Os2 29.061(9)
C4 Os2 S1 C12 133.3(7)
C5 Os2 S1 C12 -20.8(2)
P2 Os2 S1 C12 -104.47(17)
Os3 Os2 S1 C12 100.32(17)
Os1 Os2 S1 C12 155.93(17)
Re1 Os2 S1 C12 39.23(17)
C4 Os2 S1 Os3 32.9(6)
C5 Os2 S1 Os3 -121.14(15)
P2 Os2 S1 Os3 155.21(4)
Os1 Os2 S1 Os3 55.61(2)
Re1 Os2 S1 Os3 -61.090(19)
C6 Os3 S1 C12 20.5(2)
C7 Os3 S1 C12 -107.8(10)
C8 Os3 S1 C12 115.7(2)
Os2 Os3 S1 C12 -104.13(18)
Os1 Os3 S1 C12 -159.92(18)
Re1 Os3 S1 C12 -44.12(18)
C6 Os3 S1 Os2 124.67(17)
C7 Os3 S1 Os2 -3.7(10)
C8 Os3 S1 Os2 -140.17(16)
Os1 Os3 S1 Os2 -55.79(2)
Re1 Os3 S1 Os2 60.01(2)
C2 Os1 P1 C23 30.3(2)
C3 Os1 P1 C23 -65.4(2)
C1 Os1 P1 C23 128.9(2)
Os3 Os1 P1 C23 -149.05(18)
Os2 Os1 P1 C23 -101.7(5)
C2 Os1 P1 C17 -84.5(2)
C3 Os1 P1 C17 179.8(2)
C1 Os1 P1 C17 14.1(2)
Os3 Os1 P1 C17 96.13(18)
Os2 Os1 P1 C17 143.5(4)
C2 Os1 P1 C29 153.1(3)
C3 Os1 P1 C29 57.4(3)
C1 Os1 P1 C29 -108.4(2)
Os3 Os1 P1 C29 -26.3(2)
Os2 Os1 P1 C29 21.1(5)
C4 Os2 P2 C41 -27.0(2)
C5 Os2 P2 C41 60.4(2)
S1 Os2 P2 C41 164.76(19)
Os3 Os2 P2 C41 -163.25(18)
Os1 Os2 P2 C41 -107.48(18)
Re1 Os2 P2 C41 84.71(19)
C4 Os2 P2 C47 98.2(3)
C5 Os2 P2 C47 -174.4(3)
S1 Os2 P2 C47 -70.0(2)
Os3 Os2 P2 C47 -38.0(2)
Os1 Os2 P2 C47 17.7(2)
Re1 Os2 P2 C47 -150.1(2)
C4 Os2 P2 C35 -144.1(2)
C5 Os2 P2 C35 -56.7(2)
S1 Os2 P2 C35 47.67(19)
Os3 Os2 P2 C35 79.65(19)
Os1 Os2 P2 C35 135.43(18)
Re1 Os2 P2 C35 -32.4(2)
C11 Re1 N1 C16 -40.0(4)
C10 Re1 N1 C16 44.5(4)
C9 Re1 N1 C16 167.9(18)
Os2 Re1 N1 C16 -151.0(4)
Os3 Re1 N1 C16 151.4(4)
C11 Re1 N1 C12 142.6(4)
C10 Re1 N1 C12 -132.9(4)
C9 Re1 N1 C12 -9(2)
Os2 Re1 N1 C12 31.6(4)
Os3 Re1 N1 C12 -26.0(4)
C2 Os1 C1 O1 122(4)
C3 Os1 C1 O1 -53(4)
P1 Os1 C1 O1 33(4)
Os3 Os1 C1 O1 -86(4)
Os2 Os1 C1 O1 -144(4)
C3 Os1 C2 O2 -9(64)
C1 Os1 C2 O2 172(100)
P1 Os1 C2 O2 -97(64)
Os3 Os1 C2 O2 81(65)
Os2 Os1 C2 O2 79(64)
C2 Os1 C3 O3 -109(7)
C1 Os1 C3 O3 66(7)
P1 Os1 C3 O3 -20(7)
Os3 Os1 C3 O3 99(7)
Os2 Os1 C3 O3 157(7)
C5 Os2 C4 O4 -12(8)
P2 Os2 C4 O4 71(8)
S1 Os2 C4 O4 -167(7)
Os3 Os2 C4 O4 -138(8)
Os1 Os2 C4 O4 170(8)
Re1 Os2 C4 O4 -75(8)
C4 Os2 C5 O5 54.0(16)
P2 Os2 C5 O5 -41.2(15)
S1 Os2 C5 O5 -132.0(15)
Os3 Os2 C5 O5 171.1(15)
Os1 Os2 C5 O5 63.4(19)
Re1 Os2 C5 O5 154.7(16)
C7 Os3 C6 O6 -80(2)
C8 Os3 C6 O6 18(2)
S1 Os3 C6 O6 108(2)
Os2 Os3 C6 O6 160(2)
Os1 Os3 C6 O6 -64(5)
Re1 Os3 C6 O6 -174(2)
C6 Os3 C7 O7 4(8)
C8 Os3 C7 O7 -91(8)
S1 Os3 C7 O7 133(8)
Os2 Os3 C7 O7 130(8)
Os1 Os3 C7 O7 -175(8)
Re1 Os3 C7 O7 70(8)
C6 Os3 C8 O8 49(4)
C7 Os3 C8 O8 140(4)
S1 Os3 C8 O8 -47(4)
Os2 Os3 C8 O8 -89(4)
Os1 Os3 C8 O8 -134(4)
Re1 Os3 C8 O8 19(4)
C11 Re1 C9 O9 -69(61)
C10 Re1 C9 O9 -153(61)
N1 Re1 C9 O9 83(61)
Os2 Re1 C9 O9 42(61)
Os3 Re1 C9 O9 99(61)
C11 Re1 C10 O10 58(38)
C9 Re1 C10 O10 147(38)
N1 Re1 C10 O10 -38(38)
Os2 Re1 C10 O10 -122(38)
Os3 Re1 C10 O10 -123(38)
C10 Re1 C11 O11 95(16)
C9 Re1 C11 O11 5(16)
N1 Re1 C11 O11 -172(100)
Os2 Re1 C11 O11 -85(16)
Os3 Re1 C11 O11 -78(16)
C16 N1 C12 C13 -1.6(7)
Re1 N1 C12 C13 175.8(4)
C16 N1 C12 S1 176.7(4)
Re1 N1 C12 S1 -5.9(5)
Os2 S1 C12 N1 -31.5(4)
Os3 S1 C12 N1 43.1(4)
Os2 S1 C12 C13 146.9(4)
Os3 S1 C12 C13 -138.6(4)
N1 C12 C13 C14 0.0(8)
S1 C12 C13 C14 -178.3(4)
C12 C13 C14 C15 1.8(8)
C13 C14 C15 C16 -2.0(8)
C12 N1 C16 C15 1.4(8)
Re1 N1 C16 C15 -176.1(4)
C14 C15 C16 N1 0.4(8)
C23 P1 C17 C22 119.3(5)
C29 P1 C17 C22 11.8(5)
Os1 P1 C17 C22 -118.5(4)
C23 P1 C17 C18 -62.8(5)
C29 P1 C17 C18 -170.3(4)
Os1 P1 C17 C18 59.5(4)
C22 C17 C18 C19 0.2(8)
P1 C17 C18 C19 -177.8(4)
C17 C18 C19 C20 0.5(9)
C18 C19 C20 C21 -1.1(9)
C19 C20 C21 C22 1.0(9)
C18 C17 C22 C21 -0.4(8)
P1 C17 C22 C21 177.6(4)
C20 C21 C22 C17 -0.3(9)
C17 P1 C23 C24 147.9(4)
C29 P1 C23 C24 -103.4(4)
Os1 P1 C23 C24 27.5(5)
C17 P1 C23 C28 -29.7(5)
C29 P1 C23 C28 78.9(4)
Os1 P1 C23 C28 -150.2(4)
C28 C23 C24 C25 1.9(8)
P1 C23 C24 C25 -175.8(4)
C23 C24 C25 C26 -1.4(8)
C24 C25 C26 C27 -0.1(8)
C25 C26 C27 C28 1.0(8)
C26 C27 C28 C23 -0.4(8)
C24 C23 C28 C27 -1.0(8)
P1 C23 C28 C27 176.8(4)
C23 P1 C29 C30 1.0(5)
C17 P1 C29 C30 107.3(5)
Os1 P1 C29 C30 -126.9(4)
C23 P1 C29 C34 -179.4(4)
C17 P1 C29 C34 -73.1(5)
Os1 P1 C29 C34 52.6(5)
C34 C29 C30 C31 -2.1(8)
P1 C29 C30 C31 177.4(4)
C29 C30 C31 C32 2.0(9)
C30 C31 C32 C33 -0.6(9)
C31 C32 C33 C34 -0.5(9)
C32 C33 C34 C29 0.3(10)
C30 C29 C34 C33 1.0(9)
P1 C29 C34 C33 -178.6(5)
C41 P2 C35 C36 -107.8(5)
C47 P2 C35 C36 143.6(5)
Os2 P2 C35 C36 13.2(5)
C41 P2 C35 C40 71.3(5)
C47 P2 C35 C40 -37.3(5)
Os2 P2 C35 C40 -167.7(4)
C40 C35 C36 C37 2.2(8)
P2 C35 C36 C37 -178.7(4)
C35 C36 C37 C38 -0.5(9)
C36 C37 C38 C39 -1.9(9)
C37 C38 C39 C40 2.5(9)
C38 C39 C40 C35 -0.7(8)
C36 C35 C40 C39 -1.6(8)
P2 C35 C40 C39 179.2(4)
C47 P2 C41 C42 124.3(4)
C35 P2 C41 C42 21.8(5)
Os2 P2 C41 C42 -102.1(4)
C47 P2 C41 C46 -61.9(5)
C35 P2 C41 C46 -164.4(4)
Os2 P2 C41 C46 71.7(4)
C46 C41 C42 C43 0.5(8)
P2 C41 C42 C43 174.3(4)
C41 C42 C43 C44 1.0(8)
C42 C43 C44 C45 -0.6(9)
C43 C44 C45 C46 -1.3(9)
C44 C45 C46 C41 2.8(8)
C42 C41 C46 C45 -2.4(8)
P2 C41 C46 C45 -176.3(4)
C41 P2 C47 C48 11.2(5)
C35 P2 C47 C48 117.9(5)
Os2 P2 C47 C48 -116.2(4)
C41 P2 C47 C52 -168.0(4)
C35 P2 C47 C52 -61.3(4)
Os2 P2 C47 C52 64.7(4)
C52 C47 C48 C49 -1.8(8)
P2 C47 C48 C49 179.0(4)
C47 C48 C49 C50 0.1(8)
C48 C49 C50 C51 1.8(8)
C49 C50 C51 C52 -2.1(8)
C50 C51 C52 C47 0.4(8)
C48 C47 C52 C51 1.6(8)
P2 C47 C52 C51 -179.2(4)
